data_4032930
loop_
_publ_author_name
'Chang, Meng-Yang'
'Hsiao, Yu-Ting'

_publ_section_title
;
 H2SO4-Mediated Stereocontrolled Annulation of Oxygenated Naphthalenes and
 4-Alkenols: One-Pot Synthesis of Tetanthrenes.
;
_journal_issue 21
_journal_name_full 'The Journal of organic chemistry'
_journal_page_first 11594
_journal_page_last 11602
_journal_paper_doi 10.1021/acs.joc.7b02291
_journal_volume 82
_journal_year 2017
_chemical_formula_sum 'C31 H34 O5 S2'
_chemical_formula_weight 550.70
_space_group_crystal_system triclinic
_space_group_IT_number 2
_space_group_name_Hall '-P 1'
_space_group_name_H-M_alt 'P -1'
_symmetry_space_group_name_Hall '-P 1'
_symmetry_space_group_name_H-M 'P -1'
_atom_sites_solution_hydrogens mixed
_audit_creation_method SHELXL-2014/6
_cell_angle_alpha 95.957(2)
_cell_angle_beta 97.141(2)
_cell_angle_gamma 109.052(2)
_cell_formula_units_Z 2
_cell_length_a 8.1394(6)
_cell_length_b 9.4166(7)
_cell_length_c 19.4343(15)
_cell_measurement_reflns_used 7425
_cell_measurement_temperature 100(2)
_cell_measurement_theta_max 26.4710
_cell_measurement_theta_min 2.6858
_cell_volume 1380.39(18)
_computing_cell_refinement 'SAINT V8.34A (Bruker AXS Inc., 2013)'
_computing_data_collection 'Bruker APEX2'
_computing_data_reduction 'SAINT V8.34A (Bruker AXS Inc., 2013)'
_computing_molecular_graphics 'Bruker SHELXTL'
_computing_publication_material 'Bruker SHELXTL'
_computing_structure_refinement 'SHELXL-2014/6 (Sheldrick, 2014)'
_diffrn_ambient_temperature 100(2)
_diffrn_detector_area_resol_mean 8.3333
_diffrn_measured_fraction_theta_full 0.999
_diffrn_measured_fraction_theta_max 0.995
_diffrn_measurement_device_type 'Bruker APEX-II CCD'
_diffrn_measurement_method '\f and \w scans'
_diffrn_radiation_type MoK\a
_diffrn_radiation_wavelength 0.71073
_diffrn_reflns_av_R_equivalents 0.0311
_diffrn_reflns_av_unetI/netI 0.0289
_diffrn_reflns_Laue_measured_fraction_full 0.999
_diffrn_reflns_Laue_measured_fraction_max 0.995
_diffrn_reflns_limit_h_max 9
_diffrn_reflns_limit_h_min -10
_diffrn_reflns_limit_k_max 11
_diffrn_reflns_limit_k_min -11
_diffrn_reflns_limit_l_max 24
_diffrn_reflns_limit_l_min -24
_diffrn_reflns_number 21887
_diffrn_reflns_point_group_measured_fraction_full 0.999
_diffrn_reflns_point_group_measured_fraction_max 0.995
_diffrn_reflns_theta_full 25.242
_diffrn_reflns_theta_max 26.515
_diffrn_reflns_theta_min 1.069
_exptl_absorpt_coefficient_mu 0.232
_exptl_absorpt_correction_T_max 0.9485
_exptl_absorpt_correction_T_min 0.8836
_exptl_absorpt_correction_type multi-scan
_exptl_absorpt_process_details 'SADABS V2014/4 (Bruker AXS Inc.)'
_exptl_crystal_colour colorless
_exptl_crystal_density_diffrn 1.325
_exptl_crystal_density_meas ?
_exptl_crystal_density_method 'not measured'
_exptl_crystal_description lump
_exptl_crystal_F_000 584
_exptl_crystal_size_max 0.20
_exptl_crystal_size_mid 0.15
_exptl_crystal_size_min 0.09
_refine_diff_density_max 0.363
_refine_diff_density_min -0.384
_refine_diff_density_rms 0.046
_refine_ls_extinction_method none
_refine_ls_goodness_of_fit_ref 1.040
_refine_ls_hydrogen_treatment mixed
_refine_ls_matrix_type full
_refine_ls_number_parameters 351
_refine_ls_number_reflns 5696
_refine_ls_number_restraints 0
_refine_ls_restrained_S_all 1.040
_refine_ls_R_factor_all 0.0417
_refine_ls_R_factor_gt 0.0345
_refine_ls_shift/su_max 0.003
_refine_ls_shift/su_mean 0.000
_refine_ls_structure_factor_coef Fsqd
_refine_ls_weighting_details 'w=1/[\s^2^(Fo^2^)+(0.0396P)^2^+0.6515P] where P=(Fo^2^+2Fc^2^)/3'
_refine_ls_weighting_scheme calc
_refine_ls_wR_factor_gt 0.0848
_refine_ls_wR_factor_ref 0.0893
_reflns_Friedel_coverage 0.000
_reflns_number_gt 4883
_reflns_number_total 5696
_reflns_threshold_expression 'I > 2\s(I)'
_cod_data_source_file jo7b02291_si_001.cif
_cod_data_source_block mo_170530LT_0m_4af_CCDC_1558908
_cod_depositor_comments
;
The following automatic conversions were performed:

'_exptl_crystal_density_meas' value 'not measured' was changed to '?'
- the value is perceived as not measured.

Automatic conversion script
Id: cif_fix_values 4973 2017-02-22 13:04:09Z antanas 

 Adding full bibliography for 4032923--4032931.cif.
;
_cod_database_code 4032930
_shelx_space_group_comment
;
The symmetry employed for this shelxl refinement is uniquely defined
by the following loop, which should always be used as a source of
symmetry information in preference to the above space-group names.
They are only intended as comments.
;
_shelxl_version_number 2014/6

loop_
_space_group_symop_operation_xyz
'x, y, z'
'-x, -y, -z'

loop_
_atom_site_label
_atom_site_type_symbol
_atom_site_fract_x
_atom_site_fract_y
_atom_site_fract_z
_atom_site_U_iso_or_equiv
_atom_site_adp_type
_atom_site_occupancy
_atom_site_site_symmetry_order
_atom_site_calc_flag
_atom_site_refinement_flags_posn
_atom_site_refinement_flags_adp
S1 S 0.11101(5) -0.13692(4) 0.41026(2) 0.01496(10) Uani 1 1 d . .
S2 S 0.34197(6) 0.29651(5) 0.02378(2) 0.02752(11) Uani 1 1 d . .
O1 O 0.31512(14) 0.08635(11) 0.22933(6) 0.0214(2) Uani 1 1 d . .
O2 O -0.18003(16) -0.51172(12) 0.06961(5) 0.0211(2) Uani 1 1 d . .
H11 H -0.291(3) -0.571(2) 0.0696(10) 0.032 Uiso 1 1 d . U
O3 O 0.14562(15) -0.25500(11) 0.36770(6) 0.0227(2) Uani 1 1 d . .
O4 O 0.04429(14) -0.16968(12) 0.47453(5) 0.0213(2) Uani 1 1 d . .
O5 O 0.50315(15) 0.28744(12) 0.06811(6) 0.0243(3) Uani 1 1 d . .
C1 C 0.7730(2) 0.41969(19) 0.46979(10) 0.0301(4) Uani 1 1 d . .
H3 H 0.7592 0.4968 0.5043 0.045 Uiso 1 1 calc R U
H1 H 0.7903 0.4600 0.4257 0.045 Uiso 1 1 calc R U
H28 H 0.8756 0.3935 0.4877 0.045 Uiso 1 1 calc R U
C2 C 0.6103(2) 0.27990(17) 0.45694(8) 0.0211(3) Uani 1 1 d . .
C3 C 0.5996(2) 0.15295(18) 0.41041(8) 0.0229(3) Uani 1 1 d . .
H25 H 0.6972 0.1545 0.3879 0.028 Uiso 1 1 calc R U
C4 C 0.4488(2) 0.02444(17) 0.39649(8) 0.0201(3) Uani 1 1 d . .
H26 H 0.4423 -0.0612 0.3643 0.024 Uiso 1 1 calc R U
C5 C 0.30782(19) 0.02257(16) 0.43011(7) 0.0154(3) Uani 1 1 d . .
C6 C -0.04437(19) -0.07534(15) 0.35806(7) 0.0132(3) Uani 1 1 d . .
H5 H -0.0604 0.0114 0.3874 0.016 Uiso 1 1 calc R U
C7 C 0.03292(19) -0.01523(15) 0.29320(7) 0.0138(3) Uani 1 1 d . .
H19 H 0.1636 0.0125 0.3059 0.017 Uiso 1 1 calc R U
C8 C -0.02341(19) -0.13768(15) 0.22889(7) 0.0140(3) Uani 1 1 d . .
C9 C 0.0948(2) -0.15236(15) 0.18166(7) 0.0154(3) Uani 1 1 d . .
C10 C 0.0376(2) -0.28238(16) 0.12764(7) 0.0165(3) Uani 1 1 d . .
C11 C 0.1495(2) -0.30394(18) 0.08038(8) 0.0228(3) Uani 1 1 d . .
H10 H 0.1105 -0.3922 0.0458 0.027 Uiso 1 1 calc R U
C12 C 0.3126(2) -0.19860(19) 0.08444(9) 0.0284(4) Uani 1 1 d . .
H2 H 0.3870 -0.2141 0.0526 0.034 Uiso 1 1 calc R U
C13 C 0.4681(2) 0.27370(17) 0.49062(8) 0.0214(3) Uani 1 1 d . .
H4 H 0.4751 0.3586 0.5233 0.026 Uiso 1 1 calc R U
C14 C 0.3159(2) 0.14640(17) 0.47773(7) 0.0187(3) Uani 1 1 d . .
H27 H 0.2192 0.1440 0.5010 0.022 Uiso 1 1 calc R U
C15 C 0.3724(2) -0.06697(18) 0.13526(9) 0.0252(4) Uani 1 1 d . .
H6 H 0.4862 0.0061 0.1372 0.030 Uiso 1 1 calc R U
C16 C 0.2670(2) -0.04381(16) 0.18196(8) 0.0180(3) Uani 1 1 d . .
C17 C 0.4887(2) 0.19489(17) 0.23503(8) 0.0235(3) Uani 1 1 d . .
H9 H 0.5761 0.1461 0.2463 0.035 Uiso 1 1 calc R U
H8 H 0.5064 0.2796 0.2723 0.035 Uiso 1 1 calc R U
H7 H 0.5026 0.2333 0.1904 0.035 Uiso 1 1 calc R U
C18 C -0.1361(2) -0.38864(16) 0.12067(7) 0.0166(3) Uani 1 1 d . .
C19 C -0.2510(2) -0.36449(16) 0.16236(7) 0.0162(3) Uani 1 1 d . .
H18 H -0.3694 -0.4324 0.1545 0.019 Uiso 1 1 calc R U
C20 C -0.1949(2) -0.23937(15) 0.21701(7) 0.0149(3) Uani 1 1 d . .
C21 C -0.31662(19) -0.21617(16) 0.26683(7) 0.0155(3) Uani 1 1 d . .
H17 H -0.3305 -0.1156 0.2625 0.019 Uiso 1 1 calc R U
C22 C -0.2229(2) -0.20657(16) 0.34174(7) 0.0171(3) Uani 1 1 d . .
H12 H -0.2037 -0.3037 0.3469 0.021 Uiso 1 1 calc R U
H13 H -0.2986 -0.1905 0.3757 0.021 Uiso 1 1 calc R U
C23 C -0.5008(2) -0.33650(17) 0.25391(8) 0.0214(3) Uani 1 1 d . .
H14 H -0.5600 -0.3397 0.2064 0.032 Uiso 1 1 calc R U
H16 H -0.5694 -0.3109 0.2882 0.032 Uiso 1 1 calc R U
H15 H -0.4912 -0.4361 0.2589 0.032 Uiso 1 1 calc R U
C24 C 0.0018(2) 0.13199(15) 0.27994(7) 0.0159(3) Uani 1 1 d . .
C25 C -0.0796(2) 0.14956(17) 0.21601(8) 0.0183(3) Uani 1 1 d . .
H24 H -0.1283 0.0648 0.1796 0.022 Uiso 1 1 calc R U
C26 C -0.0912(2) 0.29002(18) 0.20435(8) 0.0237(3) Uani 1 1 d . .
H23 H -0.1476 0.3000 0.1602 0.028 Uiso 1 1 calc R U
C27 C -0.0212(2) 0.41452(18) 0.25665(9) 0.0259(4) Uani 1 1 d . .
H22 H -0.0282 0.5103 0.2486 0.031 Uiso 1 1 calc R U
C28 C 0.0592(3) 0.39820(18) 0.32072(9) 0.0352(5) Uani 1 1 d . .
H21 H 0.1076 0.4832 0.3571 0.042 Uiso 1 1 calc R U
C29 C 0.0696(3) 0.25818(18) 0.33225(8) 0.0304(4) Uani 1 1 d . .
H20 H 0.1242 0.2484 0.3768 0.037 Uiso 1 1 calc R U
C30 C 0.1912(3) 0.2999(2) 0.08243(11) 0.0409(5) Uani 1 1 d . .
H32 H 0.1753 0.2142 0.1086 0.061 Uiso 1 1 calc R U
H33 H 0.0774 0.2918 0.0556 0.061 Uiso 1 1 calc R U
H29 H 0.2379 0.3955 0.1153 0.061 Uiso 1 1 calc R U
C31 C 0.2271(3) 0.1083(2) -0.02212(10) 0.0377(5) Uani 1 1 d . .
H31 H 0.2961 0.0829 -0.0563 0.057 Uiso 1 1 calc R U
H30 H 0.1120 0.1028 -0.0467 0.057 Uiso 1 1 calc R U
H34 H 0.2103 0.0360 0.0114 0.057 Uiso 1 1 calc R U

loop_
_atom_site_aniso_label
_atom_site_aniso_U_11
_atom_site_aniso_U_22
_atom_site_aniso_U_33
_atom_site_aniso_U_23
_atom_site_aniso_U_13
_atom_site_aniso_U_12
S1 0.01553(19) 0.01130(16) 0.01612(17) 0.00196(12) -0.00034(14) 0.00316(13)
S2 0.0270(2) 0.0272(2) 0.0224(2) 0.00503(16) -0.00187(17) 0.00327(17)
O1 0.0183(6) 0.0159(5) 0.0245(5) -0.0033(4) 0.0068(5) -0.0007(4)
O2 0.0239(6) 0.0167(5) 0.0172(5) -0.0060(4) 0.0033(5) 0.0023(5)
O3 0.0242(6) 0.0136(5) 0.0294(6) -0.0007(4) 0.0008(5) 0.0079(4)
O4 0.0207(6) 0.0217(5) 0.0198(5) 0.0091(4) 0.0014(4) 0.0041(4)
O5 0.0210(6) 0.0259(6) 0.0199(5) 0.0009(4) 0.0001(5) 0.0020(5)
C1 0.0212(9) 0.0227(8) 0.0402(10) 0.0085(7) -0.0026(8) 0.0010(7)
C2 0.0166(8) 0.0199(7) 0.0237(8) 0.0083(6) -0.0043(6) 0.0035(6)
C3 0.0143(8) 0.0291(8) 0.0255(8) 0.0068(6) 0.0024(6) 0.0072(7)
C4 0.0181(8) 0.0210(7) 0.0215(7) 0.0015(6) -0.0003(6) 0.0089(6)
C5 0.0150(7) 0.0140(6) 0.0147(7) 0.0030(5) -0.0024(6) 0.0032(6)
C6 0.0145(7) 0.0124(6) 0.0124(6) 0.0000(5) 0.0002(5) 0.0054(6)
C7 0.0152(7) 0.0128(6) 0.0122(6) 0.0005(5) 0.0009(5) 0.0042(6)
C8 0.0179(8) 0.0116(6) 0.0119(6) 0.0001(5) 0.0000(6) 0.0057(6)
C9 0.0180(8) 0.0142(7) 0.0137(6) 0.0018(5) 0.0006(6) 0.0059(6)
C10 0.0201(8) 0.0154(7) 0.0140(6) 0.0010(5) 0.0019(6) 0.0068(6)
C11 0.0269(9) 0.0201(7) 0.0201(7) -0.0028(6) 0.0063(7) 0.0075(7)
C12 0.0285(10) 0.0289(9) 0.0279(8) -0.0019(7) 0.0149(7) 0.0080(7)
C13 0.0229(8) 0.0171(7) 0.0203(7) 0.0000(6) -0.0020(6) 0.0047(6)
C14 0.0180(8) 0.0205(7) 0.0156(7) 0.0011(6) 0.0015(6) 0.0050(6)
C15 0.0228(9) 0.0228(8) 0.0281(8) 0.0016(6) 0.0102(7) 0.0038(7)
C16 0.0208(8) 0.0143(7) 0.0174(7) 0.0005(5) 0.0024(6) 0.0049(6)
C17 0.0201(8) 0.0201(7) 0.0235(8) 0.0018(6) 0.0052(7) -0.0023(6)
C18 0.0231(8) 0.0134(7) 0.0118(6) -0.0010(5) -0.0006(6) 0.0064(6)
C19 0.0155(7) 0.0146(7) 0.0152(7) 0.0005(5) -0.0008(6) 0.0024(6)
C20 0.0169(8) 0.0142(7) 0.0133(6) 0.0018(5) 0.0001(6) 0.0060(6)
C21 0.0146(7) 0.0142(7) 0.0152(7) -0.0016(5) 0.0006(6) 0.0034(6)
C22 0.0160(8) 0.0182(7) 0.0146(7) 0.0008(5) 0.0026(6) 0.0029(6)
C23 0.0159(8) 0.0216(8) 0.0216(7) -0.0034(6) 0.0020(6) 0.0023(6)
C24 0.0177(8) 0.0133(7) 0.0170(7) 0.0027(5) 0.0051(6) 0.0051(6)
C25 0.0172(8) 0.0184(7) 0.0182(7) 0.0019(6) 0.0022(6) 0.0053(6)
C26 0.0236(9) 0.0259(8) 0.0250(8) 0.0109(6) 0.0035(7) 0.0111(7)
C27 0.0335(10) 0.0170(7) 0.0328(9) 0.0100(6) 0.0100(8) 0.0124(7)
C28 0.0606(13) 0.0153(8) 0.0265(9) -0.0012(6) 0.0007(9) 0.0126(8)
C29 0.0522(12) 0.0168(8) 0.0182(8) 0.0008(6) -0.0051(8) 0.0110(8)
C30 0.0304(11) 0.0489(12) 0.0452(11) 0.0000(9) 0.0058(9) 0.0184(9)
C31 0.0279(10) 0.0389(10) 0.0320(9) -0.0063(8) -0.0056(8) -0.0003(8)

loop_
_atom_type_symbol
_atom_type_description
_atom_type_scat_dispersion_real
_atom_type_scat_dispersion_imag
_atom_type_scat_source
C C 0.0033 0.0016 'International Tables Vol C Tables 4.2.6.8 and 6.1.1.4'
H H 0.0000 0.0000 'International Tables Vol C Tables 4.2.6.8 and 6.1.1.4'
O O 0.0106 0.0060 'International Tables Vol C Tables 4.2.6.8 and 6.1.1.4'
S S 0.1246 0.1234 'International Tables Vol C Tables 4.2.6.8 and 6.1.1.4'

loop_
_geom_angle_atom_site_label_1
_geom_angle_atom_site_label_2
_geom_angle_atom_site_label_3
_geom_angle
O3 S1 O4 118.54(6)
O3 S1 C5 107.61(7)
O4 S1 C5 108.93(6)
O3 S1 C6 108.81(6)
O4 S1 C6 107.04(7)
C5 S1 C6 105.14(6)
O5 S2 C30 105.66(8)
O5 S2 C31 105.37(8)
C30 S2 C31 97.53(10)
C16 O1 C17 118.52(12)
C18 O2 H11 109.1(13)
C2 C1 H3 109.5
C2 C1 H1 109.5
H3 C1 H1 109.5
C2 C1 H28 109.5
H3 C1 H28 109.5
H1 C1 H28 109.5
C13 C2 C3 118.48(14)
C13 C2 C1 121.30(15)
C3 C2 C1 120.22(15)
C4 C3 C2 121.04(15)
C4 C3 H25 119.5
C2 C3 H25 119.5
C5 C4 C3 119.13(14)
C5 C4 H26 120.4
C3 C4 H26 120.4
C4 C5 C14 121.12(14)
C4 C5 S1 119.79(11)
C14 C5 S1 119.05(12)
C22 C6 C7 115.68(11)
C22 C6 S1 108.15(9)
C7 C6 S1 109.66(10)
C22 C6 H5 107.7
C7 C6 H5 107.7
S1 C6 H5 107.7
C8 C7 C24 114.18(11)
C8 C7 C6 112.47(11)
C24 C7 C6 111.95(11)
C8 C7 H19 105.8
C24 C7 H19 105.8
C6 C7 H19 105.8
C20 C8 C9 119.70(12)
C20 C8 C7 117.76(12)
C9 C8 C7 122.53(13)
C10 C9 C8 118.67(13)
C10 C9 C16 115.83(13)
C8 C9 C16 125.47(13)
C11 C10 C18 119.82(13)
C11 C10 C9 121.10(14)
C18 C10 C9 119.06(13)
C12 C11 C10 120.15(14)
C12 C11 H10 119.9
C10 C11 H10 119.9
C11 C12 C15 120.74(15)
C11 C12 H2 119.6
C15 C12 H2 119.6
C2 C13 C14 121.60(14)
C2 C13 H4 119.2
C14 C13 H4 119.2
C13 C14 C5 118.61(14)
C13 C14 H27 120.7
C5 C14 H27 120.7
C16 C15 C12 120.26(15)
C16 C15 H6 119.9
C12 C15 H6 119.9
O1 C16 C15 122.24(14)
O1 C16 C9 115.85(13)
C15 C16 C9 121.85(13)
O1 C17 H9 109.5
O1 C17 H8 109.5
H9 C17 H8 109.5
O1 C17 H7 109.5
H9 C17 H7 109.5
H8 C17 H7 109.5
O2 C18 C19 123.11(14)
O2 C18 C10 115.98(13)
C19 C18 C10 120.90(13)
C18 C19 C20 120.52(14)
C18 C19 H18 119.7
C20 C19 H18 119.7
C8 C20 C19 120.73(13)
C8 C20 C21 117.81(12)
C19 C20 C21 121.39(13)
C20 C21 C23 115.67(12)
C20 C21 C22 107.33(12)
C23 C21 C22 110.35(12)
C20 C21 H17 107.7
C23 C21 H17 107.7
C22 C21 H17 107.7
C21 C22 C6 111.02(11)
C21 C22 H12 109.4
C6 C22 H12 109.4
C21 C22 H13 109.4
C6 C22 H13 109.4
H12 C22 H13 108.0
C21 C23 H14 109.5
C21 C23 H16 109.5
H14 C23 H16 109.5
C21 C23 H15 109.5
H14 C23 H15 109.5
H16 C23 H15 109.5
C25 C24 C29 117.87(13)
C25 C24 C7 122.99(13)
C29 C24 C7 118.95(13)
C24 C25 C26 120.97(14)
C24 C25 H24 119.5
C26 C25 H24 119.5
C27 C26 C25 120.33(15)
C27 C26 H23 119.8
C25 C26 H23 119.8
C28 C27 C26 119.23(14)
C28 C27 H22 120.4
C26 C27 H22 120.4
C27 C28 C29 120.28(15)
C27 C28 H21 119.9
C29 C28 H21 119.9
C28 C29 C24 121.30(15)
C28 C29 H20 119.4
C24 C29 H20 119.4
S2 C30 H32 109.5
S2 C30 H33 109.5
H32 C30 H33 109.5
S2 C30 H29 109.5
H32 C30 H29 109.5
H33 C30 H29 109.5
S2 C31 H31 109.5
S2 C31 H30 109.5
H31 C31 H30 109.5
S2 C31 H34 109.5
H31 C31 H34 109.5
H30 C31 H34 109.5

loop_
_geom_bond_atom_site_label_1
_geom_bond_atom_site_label_2
_geom_bond_distance
S1 O3 1.4392(11)
S1 O4 1.4455(11)
S1 C5 1.7681(15)
S1 C6 1.8019(14)
S2 O5 1.5093(12)
S2 C30 1.781(2)
S2 C31 1.7867(18)
O1 C16 1.3660(17)
O1 C17 1.4312(18)
O2 C18 1.3633(16)
O2 H11 0.89(2)
C1 C2 1.503(2)
C1 H3 0.9800
C1 H1 0.9800
C1 H28 0.9800
C2 C13 1.387(2)
C2 C3 1.394(2)
C3 C4 1.387(2)
C3 H25 0.9500
C4 C5 1.386(2)
C4 H26 0.9500
C5 C14 1.390(2)
C6 C22 1.5400(19)
C6 C7 1.5550(18)
C6 H5 1.0000
C7 C8 1.5215(18)
C7 C24 1.5297(19)
C7 H19 1.0000
C8 C20 1.386(2)
C8 C9 1.438(2)
C9 C10 1.4344(19)
C9 C16 1.439(2)
C10 C11 1.416(2)
C10 C18 1.421(2)
C11 C12 1.361(2)
C11 H10 0.9500
C12 C15 1.408(2)
C12 H2 0.9500
C13 C14 1.388(2)
C13 H4 0.9500
C14 H27 0.9500
C15 C16 1.372(2)
C15 H6 0.9500
C17 H9 0.9800
C17 H8 0.9800
C17 H7 0.9800
C18 C19 1.368(2)
C19 C20 1.4118(19)
C19 H18 0.9500
C20 C21 1.517(2)
C21 C23 1.527(2)
C21 C22 1.5365(19)
C21 H17 1.0000
C22 H12 0.9900
C22 H13 0.9900
C23 H14 0.9800
C23 H16 0.9800
C23 H15 0.9800
C24 C25 1.386(2)
C24 C29 1.390(2)
C25 C26 1.396(2)
C25 H24 0.9500
C26 C27 1.380(2)
C26 H23 0.9500
C27 C28 1.380(2)
C27 H22 0.9500
C28 C29 1.388(2)
C28 H21 0.9500
C29 H20 0.9500
C30 H32 0.9800
C30 H33 0.9800
C30 H29 0.9800
C31 H31 0.9800
C31 H30 0.9800
C31 H34 0.9800
